data_4338316
loop_
_publ_author_name
'Balasekaran, Samundeeswari Mariappan'
'Spandl, Johann'
'Hagenbach, Adelheid'
'K\"ohler, Klaus'
'Drees, Markus'
'Abram, Ulrich'

_publ_section_title
;
 Fluoridonitrosyl Complexes of Technetium(I) and Technetium(II).
 Synthesis, Characterization, Reactions, and DFT Calculations.
;
_journal_issue 10
_journal_name_full 'Inorganic chemistry'
_journal_page_first 5117
_journal_page_last 5128
_journal_paper_doi 10.1021/ic500229r
_journal_volume 53
_journal_year 2014
_chemical_formula_moiety 'C24 H20 As, C2 H6 Cl4 N O2 Tc, C2 H6 O'
_chemical_formula_sum 'C28 H32 As Cl4 N O3 Tc'
_chemical_formula_weight 745.27
_chemical_name_systematic
;
 Tetraphenylarsonium tetrachlorido(ethanol)nitrosyltechnetate(II) 
ethanol solvate
;
_space_group_IT_number 14
_symmetry_cell_setting monoclinic
_symmetry_space_group_name_Hall '-P 2yn'
_symmetry_space_group_name_H-M 'P 1 21/n 1'
_atom_sites_solution_hydrogens geom
_atom_sites_solution_primary heavy
_atom_sites_solution_secondary difmap
_audit_creation_method SHELXL-97
_cell_angle_alpha 90.00
_cell_angle_beta 103.160(10)
_cell_angle_gamma 90.00
_cell_formula_units_Z 4
_cell_length_a 10.9040(10)
_cell_length_b 17.5940(10)
_cell_length_c 17.0460(10)
_cell_measurement_reflns_used 11922
_cell_measurement_temperature 200(2)
_cell_measurement_theta_max 29.40
_cell_measurement_theta_min 3.37
_cell_volume 3184.3(4)
_computing_cell_refinement 'STOE X-AREA'
_computing_data_collection 'STOE X-AREA'
_computing_data_reduction 'STOE X-RED'
_computing_molecular_graphics Ortep
_computing_publication_material WingX
_computing_structure_refinement 'SHELXL-97 (Sheldrick, 2008)'
_computing_structure_solution 'SHELXS-97 (Sheldrick, 2008)'
_diffrn_ambient_temperature 200(2)
_diffrn_detector_area_resol_mean 6.67
_diffrn_measured_fraction_theta_full 0.997
_diffrn_measured_fraction_theta_max 0.997
_diffrn_measurement_device_type 'STOE IPDS 2T'
_diffrn_measurement_method 'rotation method'
_diffrn_radiation_monochromator graphite
_diffrn_radiation_source 'fine-focus sealed tube'
_diffrn_radiation_type MoK\a
_diffrn_radiation_wavelength 0.71073
_diffrn_reflns_av_R_equivalents 0.0606
_diffrn_reflns_av_sigmaI/netI 0.0845
_diffrn_reflns_limit_h_max 13
_diffrn_reflns_limit_h_min -13
_diffrn_reflns_limit_k_max 22
_diffrn_reflns_limit_k_min -22
_diffrn_reflns_limit_l_max 21
_diffrn_reflns_limit_l_min -21
_diffrn_reflns_number 20156
_diffrn_reflns_theta_full 27.00
_diffrn_reflns_theta_max 27.00
_diffrn_reflns_theta_min 3.37
_exptl_absorpt_coefficient_mu 1.848
_exptl_absorpt_correction_T_max 0.8231
_exptl_absorpt_correction_T_min 0.6525
_exptl_absorpt_correction_type integration
_exptl_absorpt_process_details
;
P. Coppens in "Crystallographic Computing" ed F.R Ahmed, S.R. Hall 
and C.P.Huber, Copenhagen, Munksgaard, (1979) pp 255-270
;
_exptl_crystal_colour green
_exptl_crystal_density_diffrn 1.555
_exptl_crystal_density_method 'not measured'
_exptl_crystal_description block
_exptl_crystal_F_000 1500
_exptl_crystal_size_max 0.3
_exptl_crystal_size_mid 0.05
_exptl_crystal_size_min 0.05
_refine_diff_density_max 0.385
_refine_diff_density_min -0.338
_refine_diff_density_rms 0.064
_refine_ls_extinction_method none
_refine_ls_goodness_of_fit_ref 0.812
_refine_ls_hydrogen_treatment mixed
_refine_ls_matrix_type full
_refine_ls_number_parameters 348
_refine_ls_number_reflns 6925
_refine_ls_number_restraints 0
_refine_ls_restrained_S_all 0.812
_refine_ls_R_factor_all 0.0822
_refine_ls_R_factor_gt 0.0358
_refine_ls_shift/su_max 0.001
_refine_ls_shift/su_mean 0.000
_refine_ls_structure_factor_coef Fsqd
_refine_ls_weighting_details 'calc w=1/[\s^2^(Fo^2^)+(0.0153P)^2^+0.0000P] where P=(Fo^2^+2Fc^2^)/3'
_refine_ls_weighting_scheme calc
_refine_ls_wR_factor_gt 0.0468
_refine_ls_wR_factor_ref 0.0529
_reflns_number_gt 4202
_reflns_number_total 6925
_reflns_threshold_expression >2\s(I)
_cod_data_source_file ic500229r_si_002.cif
_cod_data_source_block tcnocl4_Ph4As
_cod_depositor_comments 'Adding full bibliography for 4338309--4338316.cif.'
_cod_original_sg_symbol_H-M 'P121/n 1'
_cod_database_code 4338316

loop_
_symmetry_equiv_pos_as_xyz
'x, y, z'
'-x+1/2, y+1/2, -z+1/2'
'-x, -y, -z'
'x-1/2, -y-1/2, z-1/2'

loop_
_atom_site_label
_atom_site_type_symbol
_atom_site_fract_x
_atom_site_fract_y
_atom_site_fract_z
_atom_site_U_iso_or_equiv
_atom_site_adp_type
_atom_site_occupancy
_atom_site_symmetry_multiplicity
_atom_site_calc_flag
_atom_site_refinement_flags
Tc1 Tc 0.52905(3) 0.313189(15) 0.908590(16) 0.03551(8) Uani 1 1 d .
As1 As 0.25829(3) 0.070515(17) 0.099859(19) 0.03367(8) Uani 1 1 d .
Cl3 Cl 0.70855(9) 0.34284(5) 0.85848(5) 0.0498(2) Uani 1 1 d .
Cl1 Cl 0.35708(9) 0.29333(5) 0.97156(5) 0.0501(2) Uani 1 1 d .
Cl2 Cl 0.63920(9) 0.21447(5) 0.98852(6) 0.0512(2) Uani 1 1 d .
Cl4 Cl 0.42388(9) 0.42141(5) 0.84271(6) 0.0581(3) Uani 1 1 d .
O2 O 0.6070(3) 0.38788(15) 1.00474(14) 0.0535(8) Uani 1 1 d .
C31 C 0.4035(3) 0.10855(17) 0.17487(18) 0.0350(8) Uani 1 1 d .
C41 C 0.1405(3) 0.15137(17) 0.07414(18) 0.0347(8) Uani 1 1 d .
C12 C 0.0861(4) -0.00262(19) 0.1809(2) 0.0473(9) Uani 1 1 d .
H12 H 0.0449 0.0440 0.1762 0.057 Uiso 1 1 calc R
C21 C 0.2906(3) 0.03379(17) 0.00128(18) 0.0345(7) Uani 1 1 d .
C16 C 0.2548(4) -0.08137(18) 0.1586(2) 0.0481(9) Uani 1 1 d .
H16 H 0.3262 -0.0879 0.1381 0.058 Uiso 1 1 calc R
C22 C 0.2268(3) -0.03000(19) -0.0346(2) 0.0451(9) Uani 1 1 d .
H22 H 0.1747 -0.0570 -0.0083 0.054 Uiso 1 1 calc R
N1 N 0.4650(3) 0.25366(16) 0.83065(18) 0.0537(8) Uani 1 1 d .
C11 C 0.1929(3) -0.01169(17) 0.15143(19) 0.0376(8) Uani 1 1 d .
O1 O 0.4205(4) 0.21300(19) 0.77802(18) 0.1044(12) Uani 1 1 d .
C23 C 0.2409(4) -0.0533(2) -0.1099(2) 0.0532(10) Uani 1 1 d .
H23 H 0.1996 -0.0967 -0.1334 0.064 Uiso 1 1 calc R
C32 C 0.4738(3) 0.16708(18) 0.1537(2) 0.0481(9) Uani 1 1 d .
H32 H 0.4522 0.1879 0.1022 0.058 Uiso 1 1 calc R
C13 C 0.0407(4) -0.0630(2) 0.2175(2) 0.0603(11) Uani 1 1 d .
H13 H -0.0320 -0.0572 0.2368 0.072 Uiso 1 1 calc R
C26 C 0.3666(4) 0.0734(2) -0.0385(2) 0.0548(10) Uani 1 1 d .
H26 H 0.4100 0.1161 -0.0148 0.066 Uiso 1 1 calc R
C14 C 0.1020(5) -0.1310(2) 0.2254(2) 0.0639(12) Uani 1 1 d .
H14 H 0.0713 -0.1713 0.2505 0.077 Uiso 1 1 calc R
C36 C 0.4317(3) 0.0803(2) 0.25231(19) 0.0507(9) Uani 1 1 d .
H36 H 0.3828 0.0419 0.2672 0.061 Uiso 1 1 calc R
C42 C 0.0745(4) 0.16269(18) -0.0042(2) 0.0496(9) Uani 1 1 d .
H42 H 0.0863 0.1300 -0.0447 0.060 Uiso 1 1 calc R
C24 C 0.3148(4) -0.0131(2) -0.1496(2) 0.0521(10) Uani 1 1 d .
H24 H 0.3219 -0.0280 -0.2008 0.063 Uiso 1 1 calc R
C44 C -0.0288(4) 0.2694(2) 0.0367(2) 0.0566(10) Uani 1 1 d .
H44 H -0.0871 0.3086 0.0244 0.068 Uiso 1 1 calc R
C43 C -0.0091(4) 0.2225(2) -0.0225(2) 0.0562(11) Uani 1 1 d .
H43 H -0.0522 0.2306 -0.0755 0.067 Uiso 1 1 calc R
C46 C 0.1215(4) 0.2003(2) 0.1332(2) 0.0613(11) Uani 1 1 d .
H46 H 0.1661 0.1935 0.1861 0.074 Uiso 1 1 calc R
C15 C 0.2089(4) -0.1406(2) 0.1966(2) 0.0577(11) Uani 1 1 d .
H15 H 0.2503 -0.1872 0.2026 0.069 Uiso 1 1 calc R
C34 C 0.6051(4) 0.1666(2) 0.2867(2) 0.0536(10) Uani 1 1 d .
H34 H 0.6728 0.1863 0.3246 0.064 Uiso 1 1 calc R
C33 C 0.5770(4) 0.1946(2) 0.2099(2) 0.0555(10) Uani 1 1 d .
H33 H 0.6273 0.2322 0.1952 0.067 Uiso 1 1 calc R
C25 C 0.3786(4) 0.0496(2) -0.1135(2) 0.0619(11) Uani 1 1 d .
H25 H 0.4307 0.0764 -0.1400 0.074 Uiso 1 1 calc R
C45 C 0.0377(4) 0.2589(2) 0.1148(2) 0.0745(14) Uani 1 1 d .
H45 H 0.0255 0.2917 0.1551 0.089 Uiso 1 1 calc R
C35 C 0.5337(4) 0.1097(3) 0.3077(2) 0.0661(12) Uani 1 1 d .
H35 H 0.5537 0.0905 0.3599 0.079 Uiso 1 1 calc R
C1 C 0.6065(4) 0.3817(2) 1.08931(19) 0.0531(10) Uani 1 1 d .
H1A H 0.5716 0.3329 1.0994 0.064 Uiso 1 1 calc R
H1B H 0.5534 0.4212 1.1036 0.064 Uiso 1 1 calc R
C2 C 0.7365(4) 0.3891(2) 1.1401(2) 0.0753(13) Uani 1 1 d .
H2A H 0.7342 0.3846 1.1959 0.113 Uiso 1 1 calc R
H2B H 0.7702 0.4379 1.1310 0.113 Uiso 1 1 calc R
H2C H 0.7887 0.3498 1.1263 0.113 Uiso 1 1 calc R
O5 O 0.6944(3) 0.52470(14) 0.99201(17) 0.0730(8) Uani 1 1 d .
H5 H 0.6667 0.5611 1.0125 0.109 Uiso 1 1 calc R
C8 C 0.7356(6) 0.5495(3) 0.9219(3) 0.1016(17) Uani 1 1 d .
H8A H 0.6899 0.5212 0.8755 0.122 Uiso 1 1 calc R
H8B H 0.7146 0.6028 0.9126 0.122 Uiso 1 1 calc R
C9 C 0.8619(6) 0.5403(4) 0.9279(4) 0.130(2) Uani 1 1 d .
H9A H 0.8829 0.5572 0.8791 0.195 Uiso 1 1 calc R
H9B H 0.8836 0.4876 0.9366 0.195 Uiso 1 1 calc R
H9C H 0.9080 0.5698 0.9724 0.195 Uiso 1 1 calc R
H6 H 0.624(3) 0.4289(19) 0.991(2) 0.050(12) Uiso 1 1 d .

loop_
_atom_site_aniso_label
_atom_site_aniso_U_11
_atom_site_aniso_U_22
_atom_site_aniso_U_33
_atom_site_aniso_U_23
_atom_site_aniso_U_13
_atom_site_aniso_U_12
Tc1 0.04066(17) 0.03438(14) 0.02986(14) 0.00100(13) 0.00463(12) 0.00001(14)
As1 0.03409(19) 0.03546(17) 0.03141(17) -0.00121(15) 0.00737(14) 0.00264(16)
Cl3 0.0527(6) 0.0506(5) 0.0495(5) -0.0013(4) 0.0184(5) -0.0051(4)
Cl1 0.0443(5) 0.0575(6) 0.0492(5) 0.0127(4) 0.0124(4) 0.0034(4)
Cl2 0.0515(6) 0.0408(5) 0.0609(6) 0.0133(4) 0.0122(5) 0.0096(4)
Cl4 0.0603(6) 0.0542(5) 0.0565(6) 0.0229(5) 0.0062(5) 0.0100(5)
O2 0.086(2) 0.0408(15) 0.0317(14) 0.0018(11) 0.0089(13) -0.0123(14)
C31 0.0342(19) 0.0378(17) 0.0310(17) -0.0011(14) 0.0035(15) 0.0079(15)
C41 0.035(2) 0.0374(17) 0.0305(17) -0.0007(14) 0.0058(15) 0.0036(15)
C12 0.053(2) 0.0417(19) 0.051(2) -0.0062(17) 0.022(2) -0.0063(18)
C21 0.0322(19) 0.0366(17) 0.0354(18) -0.0033(14) 0.0092(15) 0.0059(15)
C16 0.054(2) 0.044(2) 0.048(2) 0.0037(17) 0.0159(18) 0.0089(18)
C22 0.048(2) 0.047(2) 0.042(2) -0.0066(16) 0.0141(18) -0.0042(17)
N1 0.064(2) 0.0544(18) 0.0438(19) -0.0051(15) 0.0148(17) -0.0217(17)
C11 0.044(2) 0.0364(18) 0.0341(17) -0.0047(14) 0.0126(16) -0.0026(16)
O1 0.139(3) 0.115(3) 0.0605(19) -0.0410(19) 0.025(2) -0.069(2)
C23 0.062(3) 0.048(2) 0.048(2) -0.0152(18) 0.009(2) 0.005(2)
C32 0.054(2) 0.044(2) 0.0389(19) 0.0052(15) -0.0051(18) -0.0043(18)
C13 0.067(3) 0.063(3) 0.061(2) -0.007(2) 0.035(2) -0.016(2)
C26 0.070(3) 0.047(2) 0.058(2) -0.0180(19) 0.036(2) -0.011(2)
C14 0.097(4) 0.054(2) 0.042(2) -0.0003(19) 0.020(2) -0.026(3)
C36 0.046(2) 0.071(2) 0.0350(19) 0.0032(18) 0.0088(17) -0.012(2)
C42 0.057(2) 0.047(2) 0.039(2) -0.0070(16) -0.0020(18) 0.0108(18)
C24 0.064(3) 0.058(2) 0.038(2) -0.0028(18) 0.019(2) 0.020(2)
C44 0.045(2) 0.060(2) 0.062(3) 0.005(2) 0.006(2) 0.0215(19)
C43 0.059(3) 0.056(2) 0.041(2) -0.0045(18) -0.0133(19) 0.012(2)
C46 0.083(3) 0.066(3) 0.0329(19) -0.0015(18) 0.0078(19) 0.033(2)
C15 0.086(3) 0.036(2) 0.050(2) 0.0068(17) 0.014(2) 0.001(2)
C34 0.040(2) 0.068(3) 0.049(2) -0.0167(19) -0.0003(18) 0.000(2)
C33 0.054(2) 0.051(2) 0.057(2) 0.0051(19) 0.003(2) -0.0064(19)
C25 0.076(3) 0.059(2) 0.063(3) -0.001(2) 0.042(2) 0.000(2)
C45 0.100(4) 0.077(3) 0.046(2) -0.005(2) 0.015(2) 0.047(3)
C35 0.064(3) 0.101(3) 0.029(2) -0.002(2) 0.001(2) -0.006(3)
C1 0.069(3) 0.057(2) 0.0289(18) -0.0033(16) 0.0029(19) 0.001(2)
C2 0.072(3) 0.097(3) 0.047(2) 0.001(2) -0.007(2) 0.025(3)
O5 0.108(3) 0.0528(16) 0.0716(19) -0.0005(14) 0.0496(19) -0.0018(17)
C8 0.123(5) 0.077(3) 0.112(4) 0.007(3) 0.041(4) 0.011(3)
C9 0.088(5) 0.158(6) 0.153(6) -0.023(5) 0.047(5) -0.013(4)

loop_
_atom_type_symbol
_atom_type_description
_atom_type_scat_dispersion_real
_atom_type_scat_dispersion_imag
_atom_type_scat_source
C C 0.0033 0.0016 'International Tables Vol C Tables 4.2.6.8 and 6.1.1.4'
H H 0.0000 0.0000 'International Tables Vol C Tables 4.2.6.8 and 6.1.1.4'
As As 0.0499 2.0058 'International Tables Vol C Tables 4.2.6.8 and 6.1.1.4'
Cl Cl 0.1484 0.1585 'International Tables Vol C Tables 4.2.6.8 and 6.1.1.4'
N N 0.0061 0.0033 'International Tables Vol C Tables 4.2.6.8 and 6.1.1.4'
O O 0.0106 0.0060 'International Tables Vol C Tables 4.2.6.8 and 6.1.1.4'
Tc Tc -1.4390 0.7593 'International Tables Vol C Tables 4.2.6.8 and 6.1.1.4'

loop_
_geom_angle_atom_site_label_1
_geom_angle_atom_site_label_2
_geom_angle_atom_site_label_3
_geom_angle
N1 Tc1 O2 179.38(14)
N1 Tc1 Cl2 93.55(11)
O2 Tc1 Cl2 87.03(7)
N1 Tc1 Cl3 94.58(11)
O2 Tc1 Cl3 85.62(8)
Cl2 Tc1 Cl3 90.95(4)
N1 Tc1 Cl4 93.20(11)
O2 Tc1 Cl4 86.21(8)
Cl2 Tc1 Cl4 173.05(4)
Cl3 Tc1 Cl4 90.15(3)
N1 Tc1 Cl1 92.05(11)
O2 Tc1 Cl1 87.75(8)
Cl2 Tc1 Cl1 88.93(3)
Cl3 Tc1 Cl1 173.36(3)
Cl4 Tc1 Cl1 89.18(3)
C41 As1 C21 107.54(13)
C41 As1 C11 111.64(14)
C21 As1 C11 108.17(13)
C41 As1 C31 107.78(13)
C21 As1 C31 114.58(14)
C11 As1 C31 107.19(14)
C1 O2 Tc1 129.2(2)
C1 O2 H6 114(3)
Tc1 O2 H6 115(2)
C36 C31 C32 120.3(3)
C36 C31 As1 118.9(3)
C32 C31 As1 120.6(2)
C46 C41 C42 119.1(3)
C46 C41 As1 120.4(2)
C42 C41 As1 120.5(2)
C11 C12 C13 119.7(3)
C11 C12 H12 120.1
C13 C12 H12 120.1
C26 C21 C22 119.5(3)
C26 C21 As1 121.1(2)
C22 C21 As1 119.2(2)
C15 C16 C11 119.1(4)
C15 C16 H16 120.5
C11 C16 H16 120.5
C21 C22 C23 119.7(3)
C21 C22 H22 120.1
C23 C22 H22 120.1
O1 N1 Tc1 179.3(3)
C12 C11 C16 120.2(3)
C12 C11 As1 121.0(2)
C16 C11 As1 118.8(3)
C24 C23 C22 120.6(3)
C24 C23 H23 119.7
C22 C23 H23 119.7
C31 C32 C33 119.4(3)
C31 C32 H32 120.3
C33 C32 H32 120.3
C14 C13 C12 120.1(4)
C14 C13 H13 119.9
C12 C13 H13 119.9
C21 C26 C25 119.9(3)
C21 C26 H26 120.0
C25 C26 H26 120.0
C13 C14 C15 120.7(4)
C13 C14 H14 119.7
C15 C14 H14 119.7
C31 C36 C35 119.2(3)
C31 C36 H36 120.4
C35 C36 H36 120.4
C41 C42 C43 120.1(3)
C41 C42 H42 120.0
C43 C42 H42 120.0
C23 C24 C25 119.4(3)
C23 C24 H24 120.3
C25 C24 H24 120.3
C43 C44 C45 120.0(3)
C43 C44 H44 120.0
C45 C44 H44 120.0
C44 C43 C42 120.2(3)
C44 C43 H43 119.9
C42 C43 H43 119.9
C45 C46 C41 120.6(3)
C45 C46 H46 119.7
C41 C46 H46 119.7
C14 C15 C16 120.2(4)
C14 C15 H15 119.9
C16 C15 H15 119.9
C35 C34 C33 120.0(4)
C35 C34 H34 120.0
C33 C34 H34 120.0
C34 C33 C32 120.3(4)
C34 C33 H33 119.8
C32 C33 H33 119.8
C24 C25 C26 120.9(4)
C24 C25 H25 119.5
C26 C25 H25 119.5
C46 C45 C44 120.0(4)
C46 C45 H45 120.0
C44 C45 H45 120.0
C34 C35 C36 120.8(3)
C34 C35 H35 119.6
C36 C35 H35 119.6
O2 C1 C2 110.7(3)
O2 C1 H1A 109.5
C2 C1 H1A 109.5
O2 C1 H1B 109.5
C2 C1 H1B 109.5
H1A C1 H1B 108.1
C1 C2 H2A 109.5
C1 C2 H2B 109.5
H2A C2 H2B 109.5
C1 C2 H2C 109.5
H2A C2 H2C 109.5
H2B C2 H2C 109.5
C8 O5 H5 109.5
C9 C8 O5 113.7(5)
C9 C8 H8A 108.8
O5 C8 H8A 108.8
C9 C8 H8B 108.8
O5 C8 H8B 108.8
H8A C8 H8B 107.7
C8 C9 H9A 109.5
C8 C9 H9B 109.5
H9A C9 H9B 109.5
C8 C9 H9C 109.5
H9A C9 H9C 109.5
H9B C9 H9C 109.5

loop_
_geom_bond_atom_site_label_1
_geom_bond_atom_site_label_2
_geom_bond_distance
Tc1 N1 1.711(3)
Tc1 O2 2.122(2)
Tc1 Cl2 2.3602(9)
Tc1 Cl3 2.3651(10)
Tc1 Cl4 2.3696(9)
Tc1 Cl1 2.3890(10)
As1 C41 1.900(3)
As1 C21 1.907(3)
As1 C11 1.913(3)
As1 C31 1.915(3)
O2 C1 1.447(4)
O2 H6 0.79(3)
C31 C36 1.378(4)
C31 C32 1.380(4)
C41 C46 1.376(4)
C41 C42 1.379(4)
C12 C11 1.378(5)
C12 C13 1.379(5)
C12 H12 0.9300
C21 C26 1.373(4)
C21 C22 1.387(4)
C16 C15 1.380(5)
C16 C11 1.392(4)
C16 H16 0.9300
C22 C23 1.390(5)
C22 H22 0.9300
N1 O1 1.164(3)
C23 C24 1.363(5)
C23 H23 0.9300
C32 C33 1.389(5)
C32 H32 0.9300
C13 C14 1.363(5)
C13 H13 0.9300
C26 C25 1.381(5)
C26 H26 0.9300
C14 C15 1.374(5)
C14 H14 0.9300
C36 C35 1.385(5)
C36 H36 0.9300
C42 C43 1.380(4)
C42 H42 0.9300
C24 C25 1.373(5)
C24 H24 0.9300
C44 C43 1.357(5)
C44 C45 1.376(5)
C44 H44 0.9300
C43 H43 0.9300
C46 C45 1.366(5)
C46 H46 0.9300
C15 H15 0.9300
C34 C35 1.365(5)
C34 C33 1.367(5)
C34 H34 0.9300
C33 H33 0.9300
C25 H25 0.9300
C45 H45 0.9300
C35 H35 0.9300
C1 C2 1.489(5)
C1 H1A 0.9700
C1 H1B 0.9700
C2 H2A 0.9600
C2 H2B 0.9600
C2 H2C 0.9600
O5 C8 1.437(5)
O5 H5 0.8200
C8 C9 1.367(7)
C8 H8A 0.9700
C8 H8B 0.9700
C9 H9A 0.9600
C9 H9B 0.9600
C9 H9C 0.9600

loop_
_geom_hbond_atom_site_label_D
_geom_hbond_atom_site_label_H
_geom_hbond_atom_site_label_A
_geom_hbond_distance_DH
_geom_hbond_distance_HA
_geom_hbond_distance_DA
_geom_hbond_angle_DHA
_geom_hbond_site_symmetry_A
O2 H6 O5 0.79(3) 1.85(3) 2.616(4) 162(3) .
O5 H5 Cl4 0.82 2.88 3.486(3) 133.0 3_667
O5 H5 Cl1 0.82 2.59 3.333(3) 150.6 3_667
